data_7713966
loop_
_publ_author_name
'Eizawa, Aya'
'Arashiba, Kazuya'
'Tanaka, Hiromasa'
'Konomi, Asuka'
'Yoshizawa, Kazunari'
'Nishibayashi, Yoshiaki'

_publ_section_title
;
 Design, synthesis and reactivity of dimolybdenum complex bearing
 quaterphenylene-bridged pyridine-based PNP-type pincer ligand
;
_journal_name_full 'Dalton Transactions'
_journal_paper_doi 10.1039/D3DT02887A
_journal_year 2023
_chemical_formula_moiety 'C82 H112 Cl6 Mo2 N2 P4'
_chemical_formula_sum 'C82 H112 Cl6 Mo2 N2 P4'
_chemical_formula_weight 1654.29
_space_group_crystal_system monoclinic
_space_group_IT_number 15
_space_group_name_Hall '-I 2ya'
_space_group_name_H-M_alt 'I 1 2/a 1'
_atom_sites_solution_hydrogens geom
_atom_sites_solution_primary direct
_atom_sites_solution_secondary difmap
_audit_update_record
;
2023-07-06 deposited with the CCDC.	2023-09-12 downloaded from the CCDC.
;
_cell_angle_alpha 90.0000
_cell_angle_beta 103.0920(16)
_cell_angle_gamma 90.0000
_cell_formula_units_Z 4
_cell_length_a 17.0001(3)
_cell_length_b 19.0388(3)
_cell_length_c 30.0601(5)
_cell_measurement_reflns_used 19153
_cell_measurement_temperature 93
_cell_measurement_theta_max 31.04
_cell_measurement_theta_min 2.20
_cell_volume 9476.4(3)
_computing_cell_refinement 'CrysAlisPro 1.171.41.99a (Rigaku OD, 2021)'
_computing_data_collection 'CrysAlisPro 1.171.41.99a (Rigaku OD, 2021)'
_computing_data_reduction 'CrysAlisPro 1.171.41.99a (Rigaku OD, 2021)'
_computing_molecular_graphics 'CrystalStructure 4.3'
_computing_publication_material 'CrystalStructure 4.3 (Rigaku, 2019)'
_computing_structure_refinement 'SHELXL Version 2016/6 (Sheldrick, 2008)'
_computing_structure_solution 'SIR2011 (Burla, et al., 2012)'
_diffrn_ambient_temperature 93
_diffrn_detector_area_resol_mean 10.000
_diffrn_measured_fraction_theta_full 0.993
_diffrn_measured_fraction_theta_max 0.779
_diffrn_measurement_device_type 'Rigaku XtaLAB Synergy'
_diffrn_measurement_method \w
_diffrn_radiation_type 'Mo K\a'
_diffrn_radiation_wavelength 0.71073
_diffrn_reflns_av_R_equivalents 0.0414
_diffrn_reflns_av_unetI/netI 0.0439
_diffrn_reflns_Laue_measured_fraction_full 0.993
_diffrn_reflns_Laue_measured_fraction_max 0.779
_diffrn_reflns_limit_h_max 23
_diffrn_reflns_limit_h_min -21
_diffrn_reflns_limit_k_max 26
_diffrn_reflns_limit_k_min -24
_diffrn_reflns_limit_l_max 38
_diffrn_reflns_limit_l_min -37
_diffrn_reflns_number 40947
_diffrn_reflns_point_group_measured_fraction_full 0.993
_diffrn_reflns_point_group_measured_fraction_max 0.779
_diffrn_reflns_theta_full 25.242
_diffrn_reflns_theta_max 30.995
_diffrn_reflns_theta_min 1.954
_diffrn_standards_number 0
_exptl_absorpt_coefficient_mu 0.538
_exptl_absorpt_correction_T_max 0.979
_exptl_absorpt_correction_T_min 0.778
_exptl_absorpt_correction_type multi-scan
_exptl_absorpt_process_details
;
CrysAlisPro 1.171.41.99a (Rigaku Oxford Diffraction, 2021)
Empirical absorption correction using spherical harmonics,
implemented in SCALE3 ABSPACK scaling algorithm.
;
_exptl_crystal_colour orange
_exptl_crystal_density_diffrn 1.159
_exptl_crystal_density_method 'not measured'
_exptl_crystal_description plate
_exptl_crystal_F_000 3456.00
_exptl_crystal_size_max 0.098
_exptl_crystal_size_mid 0.074
_exptl_crystal_size_min 0.040
_refine_diff_density_max 0.80
_refine_diff_density_min -0.42
_refine_ls_extinction_method none
_refine_ls_goodness_of_fit_ref 1.037
_refine_ls_hydrogen_treatment constr
_refine_ls_number_parameters 433
_refine_ls_number_reflns 11772
_refine_ls_number_restraints 0
_refine_ls_R_factor_all 0.0557
_refine_ls_R_factor_gt 0.0405
_refine_ls_shift/su_max 0.001
_refine_ls_structure_factor_coef Fsqd
_refine_ls_weighting_details 'w = 1/[\s^2^(Fo^2^)+(0.0713P)^2^+3.5220P] where P=(Fo^2^+2Fc^2^)/3'
_refine_ls_weighting_scheme calc
_refine_ls_wR_factor_gt 0.1092
_refine_ls_wR_factor_ref 0.1139
_reflns_Friedel_coverage 0.000
_reflns_number_gt 9475
_reflns_number_total 11772
_reflns_threshold_expression F^2^>2.0\s(F^2^)
_cod_data_source_file d3dt02887a3.cif
_cod_data_source_block xcalibur
_cod_database_code 7713966

loop_
_space_group_symop_operation_xyz
'x, y, z'
'-x+1/2, y, -z'
'x+1/2, y+1/2, z+1/2'
'-x+1, y+1/2, -z+1/2'
'-x, -y, -z'
'x-1/2, -y, z'
'-x+1/2, -y+1/2, -z+1/2'
'x, -y+1/2, z+1/2'

loop_
_atom_site_label
_atom_site_type_symbol
_atom_site_fract_x
_atom_site_fract_y
_atom_site_fract_z
_atom_site_U_iso_or_equiv
_atom_site_adp_type
_atom_site_occupancy
_atom_site_site_symmetry_order
_atom_site_calc_flag
_atom_site_refinement_flags_posn
_atom_site_refinement_flags_adp
_atom_site_refinement_flags_occupancy
_atom_site_disorder_assembly
_atom_site_disorder_group
Mo1 Mo 0.17394(2) 0.03888(2) 0.19429(2) 0.02060(6) Uani 1 1 d . . . . .
Cl1 Cl 0.11856(4) 0.15195(3) 0.16577(2) 0.03489(14) Uani 1 1 d . . . . .
Cl2 Cl 0.05210(3) -0.02159(4) 0.15802(2) 0.03965(15) Uani 1 1 d . . . . .
Cl3 Cl 0.23428(4) -0.07076(3) 0.22616(2) 0.03242(13) Uani 1 1 d . . . . .
P1 P 0.25263(3) 0.03428(3) 0.12945(2) 0.02282(12) Uani 1 1 d . . . . .
P2 P 0.15319(4) 0.07569(3) 0.27492(2) 0.02607(13) Uani 1 1 d . . . . .
N1 N 0.28746(10) 0.09189(9) 0.22485(6) 0.0195(3) Uani 1 1 d . . . . .
C1 C 0.26342(18) 0.11661(13) 0.09549(8) 0.0390(6) Uani 1 1 d . . . . .
C2 C 0.1816(2) 0.13726(15) 0.06538(9) 0.0534(8) Uani 1 1 d . . . . .
H2A H 0.161163 0.098856 0.044197 0.064 Uiso 1 1 calc R U . . .
H2B H 0.143290 0.146517 0.084640 0.064 Uiso 1 1 calc R U . . .
H2C H 0.187804 0.179654 0.048005 0.064 Uiso 1 1 calc R U . . .
C3 C 0.3254(2) 0.10664(16) 0.06559(10) 0.0591(10) Uani 1 1 d . . . . .
H3A H 0.377802 0.093417 0.084986 0.071 Uiso 1 1 calc R U . . .
H3B H 0.306792 0.069509 0.043102 0.071 Uiso 1 1 calc R U . . .
H3C H 0.331095 0.150675 0.049724 0.071 Uiso 1 1 calc R U . . .
C4 C 0.2953(2) 0.17714(13) 0.12874(9) 0.0431(7) Uani 1 1 d . . . . .
H4A H 0.347726 0.164038 0.148078 0.052 Uiso 1 1 calc R U . . .
H4B H 0.301436 0.219498 0.111321 0.052 Uiso 1 1 calc R U . . .
H4C H 0.256921 0.186360 0.147957 0.052 Uiso 1 1 calc R U . . .
C5 C 0.24985(15) -0.04626(12) 0.09225(8) 0.0286(5) Uani 1 1 d . . . . .
C6 C 0.1853(2) -0.03651(14) 0.04742(9) 0.0469(7) Uani 1 1 d . . . . .
H6A H 0.200723 0.002667 0.030044 0.056 Uiso 1 1 calc R U . . .
H6B H 0.181186 -0.079612 0.029216 0.056 Uiso 1 1 calc R U . . .
H6C H 0.132972 -0.026416 0.054564 0.056 Uiso 1 1 calc R U . . .
C7 C 0.33217(17) -0.06547(15) 0.08286(10) 0.0411(6) Uani 1 1 d . . . . .
H7A H 0.351347 -0.026778 0.066590 0.049 Uiso 1 1 calc R U . . .
H7B H 0.370966 -0.073839 0.111871 0.049 Uiso 1 1 calc R U . . .
H7C H 0.326796 -0.108071 0.064115 0.049 Uiso 1 1 calc R U . . .
C8 C 0.22237(15) -0.10756(11) 0.11748(8) 0.0292(5) Uani 1 1 d . . . . .
H8A H 0.169731 -0.096656 0.123936 0.035 Uiso 1 1 calc R U . . .
H8B H 0.217763 -0.149872 0.098493 0.035 Uiso 1 1 calc R U . . .
H8C H 0.261932 -0.115639 0.146250 0.035 Uiso 1 1 calc R U . . .
C9 C 0.34967(13) 0.02599(12) 0.17112(7) 0.0259(4) Uani 1 1 d . . . . .
H9A H 0.355659 -0.022650 0.183062 0.031 Uiso 1 1 calc R U . . .
H9B H 0.394283 0.035159 0.155696 0.031 Uiso 1 1 calc R U . . .
C10 C 0.35576(13) 0.07650(11) 0.21036(7) 0.0231(4) Uani 1 1 d . . . . .
C11 C 0.42953(13) 0.10592(12) 0.23052(7) 0.0259(4) Uani 1 1 d . . . . .
H11 H 0.476311 0.093744 0.219925 0.031 Uiso 1 1 calc R U . . .
C12 C 0.43535(13) 0.15341(12) 0.26635(7) 0.0252(4) Uani 1 1 d . . . . .
C13 C 0.36435(12) 0.17141(11) 0.27965(7) 0.0226(4) Uani 1 1 d . . . . .
H13 H 0.365695 0.205558 0.302850 0.027 Uiso 1 1 calc R U . . .
C14 C 0.29175(12) 0.13942(11) 0.25899(7) 0.0208(4) Uani 1 1 d . . . . .
C15 C 0.21569(12) 0.15568(11) 0.27509(7) 0.0218(4) Uani 1 1 d . . . . .
H15A H 0.183902 0.191566 0.254849 0.026 Uiso 1 1 calc R U . . .
H15B H 0.230349 0.175246 0.306390 0.026 Uiso 1 1 calc R U . . .
C16 C 0.05127(15) 0.10928(14) 0.28186(10) 0.0394(6) Uani 1 1 d . . . . .
C17 C -0.00187(15) 0.12533(18) 0.23423(11) 0.0533(9) Uani 1 1 d . . . . .
H17A H 0.024136 0.161548 0.219359 0.064 Uiso 1 1 calc R U . . .
H17B H -0.008741 0.082509 0.215666 0.064 Uiso 1 1 calc R U . . .
H17C H -0.054827 0.142156 0.237378 0.064 Uiso 1 1 calc R U . . .
C18 C 0.05910(16) 0.17729(14) 0.31035(10) 0.0395(6) Uani 1 1 d . . . . .
H18A H 0.087229 0.213024 0.296334 0.047 Uiso 1 1 calc R U . . .
H18B H 0.005179 0.194425 0.311373 0.047 Uiso 1 1 calc R U . . .
H18C H 0.089873 0.167659 0.341468 0.047 Uiso 1 1 calc R U . . .
C19 C 0.0074(2) 0.05254(17) 0.30318(15) 0.0653(11) Uani 1 1 d . . . . .
H19A H 0.039351 0.040748 0.333679 0.078 Uiso 1 1 calc R U . . .
H19B H -0.045655 0.070132 0.305602 0.078 Uiso 1 1 calc R U . . .
H19C H 0.000431 0.010484 0.283890 0.078 Uiso 1 1 calc R U . . .
C20 C 0.20676(19) 0.02938(13) 0.32915(9) 0.0402(6) Uani 1 1 d . . . . .
C21 C 0.1721(3) -0.04532(15) 0.33089(12) 0.0588(10) Uani 1 1 d . . . . .
H21A H 0.114556 -0.042236 0.330924 0.071 Uiso 1 1 calc R U . . .
H21B H 0.178761 -0.072004 0.304105 0.071 Uiso 1 1 calc R U . . .
H21C H 0.200939 -0.069118 0.358731 0.071 Uiso 1 1 calc R U . . .
C22 C 0.29671(19) 0.02180(15) 0.32916(9) 0.0423(6) Uani 1 1 d . . . . .
H22A H 0.302334 -0.003708 0.301729 0.051 Uiso 1 1 calc R U . . .
H22B H 0.321025 0.068503 0.329354 0.051 Uiso 1 1 calc R U . . .
H22C H 0.324165 -0.004230 0.356387 0.051 Uiso 1 1 calc R U . . .
C23 C 0.2019(2) 0.06982(17) 0.37301(10) 0.0538(8) Uani 1 1 d . . . . .
H23A H 0.145228 0.075748 0.374274 0.065 Uiso 1 1 calc R U . . .
H23B H 0.230342 0.043310 0.399807 0.065 Uiso 1 1 calc R U . . .
H23C H 0.227202 0.116042 0.372774 0.065 Uiso 1 1 calc R U . . .
C24 C 0.51427(12) 0.18313(12) 0.28986(7) 0.0249(4) Uani 1 1 d . . . . .
C25 C 0.57537(14) 0.19512(14) 0.26611(8) 0.0316(5) Uani 1 1 d . . . . .
H25 H 0.566401 0.184515 0.234480 0.038 Uiso 1 1 calc R U . . .
C26 C 0.64883(14) 0.22258(14) 0.28925(8) 0.0324(5) Uani 1 1 d . . . . .
H26 H 0.689966 0.231394 0.273210 0.039 Uiso 1 1 calc R U . . .
C27 C 0.66290(13) 0.23731(12) 0.33559(8) 0.0275(5) Uani 1 1 d . . . . .
H27 H 0.713644 0.255977 0.350901 0.033 Uiso 1 1 calc R U . . .
C28 C 0.60330(12) 0.22504(11) 0.36011(7) 0.0234(4) Uani 1 1 d . . . . .
C29 C 0.52913(12) 0.19830(11) 0.33640(7) 0.0232(4) Uani 1 1 d . . . . .
H29 H 0.487749 0.190231 0.352380 0.028 Uiso 1 1 calc R U . . .
C30 C 0.61725(12) 0.23934(11) 0.40968(7) 0.0232(4) Uani 1 1 d . . . . .
C31 C 0.69414(13) 0.23212(11) 0.43841(7) 0.0239(4) Uani 1 1 d . . . . .
H31 H 0.737799 0.217010 0.425871 0.029 Uiso 1 1 calc R U . . .
C32 C 0.70816(13) 0.24674(11) 0.48537(7) 0.0243(4) Uani 1 1 d . . . . .
C33 C 0.64263(14) 0.26603(13) 0.50332(8) 0.0289(5) Uani 1 1 d . . . . .
H33 H 0.650215 0.273906 0.535217 0.035 Uiso 1 1 calc R U . . .
C34 C 0.56609(14) 0.27388(14) 0.47496(8) 0.0331(5) Uani 1 1 d . . . . .
H34 H 0.522137 0.287747 0.487648 0.040 Uiso 1 1 calc R U . . .
C35 C 0.55344(13) 0.26174(13) 0.42870(8) 0.0296(5) Uani 1 1 d . . . . .
H35 H 0.501270 0.268572 0.409604 0.035 Uiso 1 1 calc R U . . .
C36 C 0.4196(2) -0.14519(17) 0.39387(12) 0.0540(8) Uani 1 1 d . . . . .
H36 H 0.407251 -0.097337 0.398127 0.065 Uiso 1 1 calc R U . . .
C37 C 0.4864(2) -0.17548(19) 0.42237(12) 0.0575(8) Uani 1 1 d . . . . .
H37 H 0.519768 -0.148580 0.445915 0.069 Uiso 1 1 calc R U . . .
C38 C 0.5042(2) -0.24467(19) 0.41633(12) 0.0582(9) Uani 1 1 d . . . . .
H38 H 0.550341 -0.265557 0.435575 0.070 Uiso 1 1 calc R U . . .
C39 C 0.4556(2) -0.28394(16) 0.38254(13) 0.0525(8) Uani 1 1 d . . . . .
H39 H 0.467709 -0.332010 0.378902 0.063 Uiso 1 1 calc R U . . .
C40 C 0.38843(19) -0.25337(17) 0.35361(12) 0.0515(8) Uani 1 1 d . . . . .
H40 H 0.355059 -0.280198 0.330044 0.062 Uiso 1 1 calc R U . . .
C41 C 0.37098(18) -0.18294(17) 0.35974(13) 0.0532(8) Uani 1 1 d . . . . .
H41 H 0.325574 -0.161321 0.340296 0.064 Uiso 1 1 calc R U . . .

loop_
_atom_site_aniso_label
_atom_site_aniso_U_11
_atom_site_aniso_U_22
_atom_site_aniso_U_33
_atom_site_aniso_U_23
_atom_site_aniso_U_13
_atom_site_aniso_U_12
Mo1 0.01813(10) 0.02297(10) 0.02022(10) -0.00516(6) 0.00335(7) -0.00111(6)
Cl1 0.0353(3) 0.0333(3) 0.0289(3) -0.0051(2) -0.0075(2) 0.0108(2)
Cl2 0.0224(3) 0.0453(3) 0.0526(4) -0.0225(3) 0.0113(3) -0.0110(2)
Cl3 0.0476(3) 0.0248(3) 0.0273(3) 0.00009(19) 0.0138(2) 0.0052(2)
P1 0.0265(3) 0.0240(3) 0.0166(3) -0.00453(18) 0.0020(2) -0.0049(2)
P2 0.0279(3) 0.0250(3) 0.0281(3) -0.0062(2) 0.0123(2) -0.0015(2)
N1 0.0176(8) 0.0234(8) 0.0162(8) -0.0015(6) 0.0009(6) 0.0014(6)
C1 0.0669(18) 0.0295(12) 0.0205(12) -0.0020(9) 0.0097(11) -0.0131(11)
C2 0.095(3) 0.0321(14) 0.0238(13) 0.0022(10) -0.0060(14) 0.0025(14)
C3 0.104(3) 0.0479(17) 0.0354(15) -0.0133(12) 0.0367(17) -0.0367(17)
C4 0.075(2) 0.0288(13) 0.0263(13) -0.0061(9) 0.0137(13) -0.0170(12)
C5 0.0349(12) 0.0296(12) 0.0207(11) -0.0077(8) 0.0053(9) -0.0048(9)
C6 0.076(2) 0.0325(14) 0.0231(13) -0.0078(9) -0.0069(13) -0.0052(12)
C7 0.0485(16) 0.0409(14) 0.0414(15) -0.0195(11) 0.0256(13) -0.0141(12)
C8 0.0360(12) 0.0232(11) 0.0288(12) -0.0066(8) 0.0082(10) -0.0020(9)
C9 0.0200(10) 0.0356(12) 0.0221(11) -0.0096(8) 0.0051(8) -0.0026(8)
C10 0.0216(10) 0.0304(11) 0.0159(10) -0.0049(7) 0.0015(8) 0.0020(8)
C11 0.0192(10) 0.0366(12) 0.0205(11) -0.0065(8) 0.0016(8) 0.0009(8)
C12 0.0212(10) 0.0350(12) 0.0170(10) -0.0035(8) -0.0008(8) -0.0028(8)
C13 0.0215(10) 0.0273(11) 0.0168(10) -0.0056(7) -0.0002(8) -0.0002(8)
C14 0.0192(9) 0.0255(10) 0.0159(9) -0.0014(7) 0.0004(7) 0.0027(7)
C15 0.0212(10) 0.0237(10) 0.0197(10) -0.0050(7) 0.0032(8) -0.0001(8)
C16 0.0323(13) 0.0377(14) 0.0552(17) -0.0209(11) 0.0246(12) -0.0059(10)
C17 0.0215(12) 0.068(2) 0.069(2) -0.0403(16) 0.0064(13) 0.0045(12)
C18 0.0337(13) 0.0384(14) 0.0519(16) -0.0192(11) 0.0209(12) -0.0031(10)
C19 0.059(2) 0.0548(19) 0.100(3) -0.0351(19) 0.056(2) -0.0224(16)
C20 0.0660(19) 0.0323(13) 0.0270(13) 0.0029(9) 0.0201(13) 0.0048(12)
C21 0.104(3) 0.0322(15) 0.054(2) 0.0025(12) 0.048(2) 0.0018(15)
C22 0.0631(19) 0.0375(14) 0.0237(12) 0.0059(10) 0.0045(12) 0.0158(12)
C23 0.088(2) 0.0486(17) 0.0303(15) 0.0029(12) 0.0246(15) 0.0138(16)
C24 0.0188(10) 0.0327(11) 0.0206(10) -0.0060(8) -0.0011(8) -0.0012(8)
C25 0.0235(11) 0.0504(15) 0.0197(11) -0.0063(9) 0.0025(9) -0.0026(10)
C26 0.0222(11) 0.0490(15) 0.0262(12) -0.0049(10) 0.0058(9) -0.0061(10)
C27 0.0178(10) 0.0375(12) 0.0236(11) -0.0058(9) -0.0027(8) -0.0037(8)
C28 0.0204(10) 0.0269(11) 0.0199(10) -0.0027(7) -0.0018(8) 0.0017(8)
C29 0.0186(9) 0.0312(11) 0.0179(10) -0.0025(8) 0.0000(8) -0.0003(8)
C30 0.0188(10) 0.0287(11) 0.0188(10) -0.0016(8) -0.0028(8) -0.0010(8)
C31 0.0196(10) 0.0280(11) 0.0216(10) -0.0016(8) 0.0000(8) 0.0002(8)
C32 0.0226(10) 0.0272(11) 0.0188(10) 0.0004(8) -0.0043(8) -0.0018(8)
C33 0.0257(11) 0.0397(13) 0.0185(10) -0.0044(8) -0.0008(8) -0.0015(9)
C34 0.0211(10) 0.0516(15) 0.0243(12) -0.0067(10) 0.0000(9) 0.0023(10)
C35 0.0193(10) 0.0418(13) 0.0234(11) -0.0042(9) -0.0040(8) 0.0005(9)
C36 0.0494(18) 0.0428(16) 0.073(2) 0.0101(15) 0.0206(16) 0.0098(13)
C37 0.061(2) 0.060(2) 0.054(2) 0.0056(15) 0.0186(16) 0.0064(16)
C38 0.058(2) 0.065(2) 0.060(2) 0.0286(17) 0.0304(17) 0.0225(16)
C39 0.0568(19) 0.0373(15) 0.077(2) 0.0171(14) 0.0439(18) 0.0104(13)
C40 0.0427(16) 0.0535(18) 0.069(2) -0.0003(15) 0.0341(15) -0.0082(13)
C41 0.0355(15) 0.0512(18) 0.078(2) 0.0179(16) 0.0238(15) 0.0061(13)

loop_
_atom_type_symbol
_atom_type_description
_atom_type_scat_dispersion_real
_atom_type_scat_dispersion_imag
_atom_type_scat_source
C C 0.0033 0.0016
;
International Tables for Crystallography
(Vol. C, Tables 4.2.6.8 and 6.1.1.4)
;
H H 0.0000 0.0000
;
International Tables for Crystallography
(Vol. C, Table 6.1.1.4)
;
Cl Cl 0.1484 0.1585
;
International Tables for Crystallography
(Vol. C, Tables 4.2.6.8 and 6.1.1.4)
;
N N 0.0061 0.0033
;
International Tables for Crystallography
(Vol. C, Tables 4.2.6.8 and 6.1.1.4)
;
P P 0.1023 0.0942
;
International Tables for Crystallography
(Vol. C, Tables 4.2.6.8 and 6.1.1.4)
;
Mo Mo -1.6832 0.6857
;
International Tables for Crystallography
(Vol. C, Tables 4.2.6.8 and 6.1.1.4)
;

loop_
_geom_angle_atom_site_label_1
_geom_angle_atom_site_label_2
_geom_angle_atom_site_label_3
_geom_angle
_geom_angle_site_symmetry_1
_geom_angle_site_symmetry_3
_geom_angle_publ_flag
N1 Mo1 Cl2 177.33(5) . . ?
N1 Mo1 Cl3 88.70(5) . . ?
Cl2 Mo1 Cl3 90.62(2) . . ?
N1 Mo1 Cl1 88.50(5) . . ?
Cl2 Mo1 Cl1 92.24(2) . . ?
Cl3 Mo1 Cl1 176.86(2) . . ?
N1 Mo1 P1 77.05(4) . . ?
Cl2 Mo1 P1 100.39(2) . . ?
Cl3 Mo1 P1 91.361(19) . . ?
Cl1 Mo1 P1 89.39(2) . . ?
N1 Mo1 P2 77.24(5) . . ?
Cl2 Mo1 P2 105.35(2) . . ?
Cl3 Mo1 P2 89.905(19) . . ?
Cl1 Mo1 P2 88.09(2) . . ?
P1 Mo1 P2 154.220(19) . . ?
C9 P1 C5 103.39(10) . . ?
C9 P1 C1 104.82(12) . . ?
C5 P1 C1 110.08(11) . . ?
C9 P1 Mo1 91.52(7) . . ?
C5 P1 Mo1 121.43(8) . . ?
C1 P1 Mo1 120.16(9) . . ?
C15 P2 C20 102.48(12) . . ?
C15 P2 C16 105.01(10) . . ?
C20 P2 C16 109.52(13) . . ?
C15 P2 Mo1 91.44(7) . . ?
C20 P2 Mo1 122.12(8) . . ?
C16 P2 Mo1 120.52(9) . . ?
C14 N1 C10 118.80(17) . . ?
C14 N1 Mo1 121.08(13) . . ?
C10 N1 Mo1 120.12(13) . . ?
C2 C1 C4 109.3(2) . . ?
C2 C1 C3 109.7(2) . . ?
C4 C1 C3 106.5(2) . . ?
C2 C1 P1 110.13(19) . . ?
C4 C1 P1 109.31(16) . . ?
C3 C1 P1 111.9(2) . . ?
C1 C2 H2A 109.5 . . ?
C1 C2 H2B 109.5 . . ?
H2A C2 H2B 109.5 . . ?
C1 C2 H2C 109.5 . . ?
H2A C2 H2C 109.5 . . ?
H2B C2 H2C 109.5 . . ?
C1 C3 H3A 109.5 . . ?
C1 C3 H3B 109.5 . . ?
H3A C3 H3B 109.5 . . ?
C1 C3 H3C 109.5 . . ?
H3A C3 H3C 109.5 . . ?
H3B C3 H3C 109.5 . . ?
C1 C4 H4A 109.5 . . ?
C1 C4 H4B 109.5 . . ?
H4A C4 H4B 109.5 . . ?
C1 C4 H4C 109.5 . . ?
H4A C4 H4C 109.5 . . ?
H4B C4 H4C 109.5 . . ?
C8 C5 C7 107.7(2) . . ?
C8 C5 C6 106.8(2) . . ?
C7 C5 C6 111.5(2) . . ?
C8 C5 P1 107.25(15) . . ?
C7 C5 P1 113.61(16) . . ?
C6 C5 P1 109.63(17) . . ?
C5 C6 H6A 109.5 . . ?
C5 C6 H6B 109.5 . . ?
H6A C6 H6B 109.5 . . ?
C5 C6 H6C 109.5 . . ?
H6A C6 H6C 109.5 . . ?
H6B C6 H6C 109.5 . . ?
C5 C7 H7A 109.5 . . ?
C5 C7 H7B 109.5 . . ?
H7A C7 H7B 109.5 . . ?
C5 C7 H7C 109.5 . . ?
H7A C7 H7C 109.5 . . ?
H7B C7 H7C 109.5 . . ?
C5 C8 H8A 109.5 . . ?
C5 C8 H8B 109.5 . . ?
H8A C8 H8B 109.5 . . ?
C5 C8 H8C 109.5 . . ?
H8A C8 H8C 109.5 . . ?
H8B C8 H8C 109.5 . . ?
C10 C9 P1 111.74(15) . . ?
C10 C9 H9A 109.3 . . ?
P1 C9 H9A 109.3 . . ?
C10 C9 H9B 109.3 . . ?
P1 C9 H9B 109.3 . . ?
H9A C9 H9B 107.9 . . ?
N1 C10 C11 121.84(19) . . ?
N1 C10 C9 118.39(18) . . ?
C11 C10 C9 119.77(19) . . ?
C10 C11 C12 120.1(2) . . ?
C10 C11 H11 120.0 . . ?
C12 C11 H11 120.0 . . ?
C11 C12 C13 117.77(19) . . ?
C11 C12 C24 121.03(19) . . ?
C13 C12 C24 121.19(19) . . ?
C14 C13 C12 120.11(19) . . ?
C14 C13 H13 119.9 . . ?
C12 C13 H13 119.9 . . ?
N1 C14 C13 121.32(19) . . ?
N1 C14 C15 118.37(18) . . ?
C13 C14 C15 120.29(18) . . ?
C14 C15 P2 111.20(14) . . ?
C14 C15 H15A 109.4 . . ?
P2 C15 H15A 109.4 . . ?
C14 C15 H15B 109.4 . . ?
P2 C15 H15B 109.4 . . ?
H15A C15 H15B 108.0 . . ?
C19 C16 C17 106.8(3) . . ?
C19 C16 C18 110.4(2) . . ?
C17 C16 C18 108.0(2) . . ?
C19 C16 P2 110.5(2) . . ?
C17 C16 P2 108.76(17) . . ?
C18 C16 P2 112.16(17) . . ?
C16 C17 H17A 109.5 . . ?
C16 C17 H17B 109.5 . . ?
H17A C17 H17B 109.5 . . ?
C16 C17 H17C 109.5 . . ?
H17A C17 H17C 109.5 . . ?
H17B C17 H17C 109.5 . . ?
C16 C18 H18A 109.5 . . ?
C16 C18 H18B 109.5 . . ?
H18A C18 H18B 109.5 . . ?
C16 C18 H18C 109.5 . . ?
H18A C18 H18C 109.5 . . ?
H18B C18 H18C 109.5 . . ?
C16 C19 H19A 109.5 . . ?
C16 C19 H19B 109.5 . . ?
H19A C19 H19B 109.5 . . ?
C16 C19 H19C 109.5 . . ?
H19A C19 H19C 109.5 . . ?
H19B C19 H19C 109.5 . . ?
C22 C20 C23 107.0(3) . . ?
C22 C20 C21 107.5(2) . . ?
C23 C20 C21 109.6(2) . . ?
C22 C20 P2 109.16(17) . . ?
C23 C20 P2 113.22(19) . . ?
C21 C20 P2 110.2(2) . . ?
C20 C21 H21A 109.5 . . ?
C20 C21 H21B 109.5 . . ?
H21A C21 H21B 109.5 . . ?
C20 C21 H21C 109.5 . . ?
H21A C21 H21C 109.5 . . ?
H21B C21 H21C 109.5 . . ?
C20 C22 H22A 109.5 . . ?
C20 C22 H22B 109.5 . . ?
H22A C22 H22B 109.5 . . ?
C20 C22 H22C 109.5 . . ?
H22A C22 H22C 109.5 . . ?
H22B C22 H22C 109.5 . . ?
C20 C23 H23A 109.5 . . ?
C20 C23 H23B 109.5 . . ?
H23A C23 H23B 109.5 . . ?
C20 C23 H23C 109.5 . . ?
H23A C23 H23C 109.5 . . ?
H23B C23 H23C 109.5 . . ?
C29 C24 C25 119.28(19) . . ?
C29 C24 C12 119.81(19) . . ?
C25 C24 C12 120.90(19) . . ?
C26 C25 C24 119.4(2) . . ?
C26 C25 H25 120.3 . . ?
C24 C25 H25 120.3 . . ?
C25 C26 C27 120.7(2) . . ?
C25 C26 H26 119.6 . . ?
C27 C26 H26 119.6 . . ?
C26 C27 C28 120.9(2) . . ?
C26 C27 H27 119.5 . . ?
C28 C27 H27 119.5 . . ?
C29 C28 C27 117.98(19) . . ?
C29 C28 C30 120.09(19) . . ?
C27 C28 C30 121.93(19) . . ?
C24 C29 C28 121.7(2) . . ?
C24 C29 H29 119.2 . . ?
C28 C29 H29 119.2 . . ?
C31 C30 C35 118.58(19) . . ?
C31 C30 C28 121.14(19) . . ?
C35 C30 C28 120.27(18) . . ?
C30 C31 C32 121.5(2) . . ?
C30 C31 H31 119.3 . . ?
C32 C31 H31 119.3 . . ?
C33 C32 C31 118.23(19) . . ?
C33 C32 C32 120.7(2) . 2_656 ?
C31 C32 C32 120.9(2) . 2_656 ?
C32 C33 C34 120.6(2) . . ?
C32 C33 H33 119.7 . . ?
C34 C33 H33 119.7 . . ?
C35 C34 C33 120.7(2) . . ?
C35 C34 H34 119.7 . . ?
C33 C34 H34 119.7 . . ?
C34 C35 C30 120.3(2) . . ?
C34 C35 H35 119.9 . . ?
C30 C35 H35 119.9 . . ?
C41 C36 C37 121.2(3) . . ?
C41 C36 H36 119.4 . . ?
C37 C36 H36 119.4 . . ?
C38 C37 C36 119.5(4) . . ?
C38 C37 H37 120.3 . . ?
C36 C37 H37 120.3 . . ?
C37 C38 C39 120.4(3) . . ?
C37 C38 H38 119.8 . . ?
C39 C38 H38 119.8 . . ?
C38 C39 C40 120.2(3) . . ?
C38 C39 H39 119.9 . . ?
C40 C39 H39 119.9 . . ?
C41 C40 C39 119.1(3) . . ?
C41 C40 H40 120.4 . . ?
C39 C40 H40 120.4 . . ?
C36 C41 C40 119.6(3) . . ?
C36 C41 H41 120.2 . . ?
C40 C41 H41 120.2 . . ?

loop_
_geom_bond_atom_site_label_1
_geom_bond_atom_site_label_2
_geom_bond_distance
_geom_bond_site_symmetry_2
_geom_bond_publ_flag
Mo1 N1 2.1871(17) . ?
Mo1 Cl2 2.4045(6) . ?
Mo1 Cl3 2.4253(6) . ?
Mo1 Cl1 2.4270(6) . ?
Mo1 P1 2.6034(6) . ?
Mo1 P2 2.6223(6) . ?
P1 C9 1.838(2) . ?
P1 C5 1.892(2) . ?
P1 C1 1.902(2) . ?
P2 C15 1.856(2) . ?
P2 C20 1.895(3) . ?
P2 C16 1.902(2) . ?
N1 C14 1.358(3) . ?
N1 C10 1.361(3) . ?
C1 C2 1.530(4) . ?
C1 C4 1.541(3) . ?
C1 C3 1.544(4) . ?
C2 H2A 0.9800 . ?
C2 H2B 0.9800 . ?
C2 H2C 0.9800 . ?
C3 H3A 0.9800 . ?
C3 H3B 0.9800 . ?
C3 H3C 0.9800 . ?
C4 H4A 0.9800 . ?
C4 H4B 0.9800 . ?
C4 H4C 0.9800 . ?
C5 C8 1.522(3) . ?
C5 C7 1.533(4) . ?
C5 C6 1.544(4) . ?
C6 H6A 0.9800 . ?
C6 H6B 0.9800 . ?
C6 H6C 0.9800 . ?
C7 H7A 0.9800 . ?
C7 H7B 0.9800 . ?
C7 H7C 0.9800 . ?
C8 H8A 0.9800 . ?
C8 H8B 0.9800 . ?
C8 H8C 0.9800 . ?
C9 C10 1.507(3) . ?
C9 H9A 0.9900 . ?
C9 H9B 0.9900 . ?
C10 C11 1.382(3) . ?
C11 C12 1.392(3) . ?
C11 H11 0.9500 . ?
C12 C13 1.397(3) . ?
C12 C24 1.480(3) . ?
C13 C14 1.390(3) . ?
C13 H13 0.9500 . ?
C14 C15 1.512(3) . ?
C15 H15A 0.9900 . ?
C15 H15B 0.9900 . ?
C16 C19 1.533(4) . ?
C16 C17 1.541(5) . ?
C16 C18 1.541(3) . ?
C17 H17A 0.9800 . ?
C17 H17B 0.9800 . ?
C17 H17C 0.9800 . ?
C18 H18A 0.9800 . ?
C18 H18B 0.9800 . ?
C18 H18C 0.9800 . ?
C19 H19A 0.9800 . ?
C19 H19B 0.9800 . ?
C19 H19C 0.9800 . ?
C20 C22 1.536(4) . ?
C20 C23 1.545(4) . ?
C20 C21 1.545(4) . ?
C21 H21A 0.9800 . ?
C21 H21B 0.9800 . ?
C21 H21C 0.9800 . ?
C22 H22A 0.9800 . ?
C22 H22B 0.9800 . ?
C22 H22C 0.9800 . ?
C23 H23A 0.9800 . ?
C23 H23B 0.9800 . ?
C23 H23C 0.9800 . ?
C24 C29 1.394(3) . ?
C24 C25 1.406(3) . ?
C25 C26 1.387(3) . ?
C25 H25 0.9500 . ?
C26 C27 1.387(3) . ?
C26 H26 0.9500 . ?
C27 C28 1.401(3) . ?
C27 H27 0.9500 . ?
C28 C29 1.396(3) . ?
C28 C30 1.480(3) . ?
C29 H29 0.9500 . ?
C30 C31 1.401(3) . ?
C30 C35 1.402(3) . ?
C31 C32 1.405(3) . ?
C31 H31 0.9500 . ?
C32 C33 1.393(3) . ?
C32 C32 1.494(4) 2_656 ?
C33 C34 1.393(3) . ?
C33 H33 0.9500 . ?
C34 C35 1.378(3) . ?
C34 H34 0.9500 . ?
C35 H35 0.9500 . ?
C36 C41 1.367(5) . ?
C36 C37 1.385(5) . ?
C36 H36 0.9500 . ?
C37 C38 1.373(5) . ?
C37 H37 0.9500 . ?
C38 C39 1.376(5) . ?
C38 H38 0.9500 . ?
C39 C40 1.396(5) . ?
C39 H39 0.9500 . ?
C40 C41 1.395(4) . ?
C40 H40 0.9500 . ?
C41 H41 0.9500 . ?

loop_
_geom_torsion_atom_site_label_1
_geom_torsion_atom_site_label_2
_geom_torsion_atom_site_label_3
_geom_torsion_atom_site_label_4
_geom_torsion
_geom_torsion_site_symmetry_1
_geom_torsion_site_symmetry_2
_geom_torsion_site_symmetry_3
_geom_torsion_site_symmetry_4
_geom_torsion_publ_flag
C9 P1 C5 C8 81.04(18) . . . . ?
C1 P1 C5 C8 -167.43(17) . . . . ?
Mo1 P1 C5 C8 -19.19(19) . . . . ?
C9 P1 C5 C7 -37.9(2) . . . . ?
C1 P1 C5 C7 73.6(2) . . . . ?
Mo1 P1 C5 C7 -138.13(16) . . . . ?
C9 P1 C5 C6 -163.35(19) . . . . ?
C1 P1 C5 C6 -51.8(2) . . . . ?
Mo1 P1 C5 C6 96.42(19) . . . . ?
C5 P1 C9 C10 -167.43(16) . . . . ?
C1 P1 C9 C10 77.23(18) . . . . ?
Mo1 P1 C9 C10 -44.57(16) . . . . ?
C14 N1 C10 C11 2.4(3) . . . . ?
Mo1 N1 C10 C11 -176.34(17) . . . . ?
C14 N1 C10 C9 -177.46(19) . . . . ?
Mo1 N1 C10 C9 3.8(3) . . . . ?
P1 C9 C10 N1 34.3(3) . . . . ?
P1 C9 C10 C11 -145.60(18) . . . . ?
N1 C10 C11 C12 -0.8(3) . . . . ?
C9 C10 C11 C12 179.1(2) . . . . ?
C10 C11 C12 C13 -2.1(3) . . . . ?
C10 C11 C12 C24 177.2(2) . . . . ?
C11 C12 C13 C14 3.4(3) . . . . ?
C24 C12 C13 C14 -175.9(2) . . . . ?
C10 N1 C14 C13 -1.1(3) . . . . ?
Mo1 N1 C14 C13 177.67(15) . . . . ?
C10 N1 C14 C15 -179.50(18) . . . . ?
Mo1 N1 C14 C15 -0.8(2) . . . . ?
C12 C13 C14 N1 -1.9(3) . . . . ?
C12 C13 C14 C15 176.54(19) . . . . ?
N1 C14 C15 P2 37.2(2) . . . . ?
C13 C14 C15 P2 -141.26(18) . . . . ?
C20 P2 C15 C14 78.78(16) . . . . ?
C16 P2 C15 C14 -166.79(16) . . . . ?
Mo1 P2 C15 C14 -44.60(14) . . . . ?
C15 P2 C20 C22 -52.37(19) . . . . ?
C16 P2 C20 C22 -163.46(17) . . . . ?
Mo1 P2 C20 C22 47.4(2) . . . . ?
C15 P2 C20 C23 66.7(2) . . . . ?
C16 P2 C20 C23 -44.4(3) . . . . ?
Mo1 P2 C20 C23 166.41(19) . . . . ?
C15 P2 C20 C21 -170.21(19) . . . . ?
C16 P2 C20 C21 78.7(2) . . . . ?
Mo1 P2 C20 C21 -70.5(2) . . . . ?
C11 C12 C24 C29 -146.4(2) . . . . ?
C13 C12 C24 C29 32.9(3) . . . . ?
C11 C12 C24 C25 32.4(3) . . . . ?
C13 C12 C24 C25 -148.3(2) . . . . ?
C29 C24 C25 C26 -0.8(4) . . . . ?
C12 C24 C25 C26 -179.6(2) . . . . ?
C24 C25 C26 C27 0.9(4) . . . . ?
C25 C26 C27 C28 -0.2(4) . . . . ?
C26 C27 C28 C29 -0.7(3) . . . . ?
C26 C27 C28 C30 179.1(2) . . . . ?
C25 C24 C29 C28 -0.1(3) . . . . ?
C12 C24 C29 C28 178.7(2) . . . . ?
C27 C28 C29 C24 0.8(3) . . . . ?
C30 C28 C29 C24 -179.0(2) . . . . ?
C29 C28 C30 C31 148.0(2) . . . . ?
C27 C28 C30 C31 -31.7(3) . . . . ?
C29 C28 C30 C35 -33.1(3) . . . . ?
C27 C28 C30 C35 147.1(2) . . . . ?
C35 C30 C31 C32 0.0(3) . . . . ?
C28 C30 C31 C32 178.9(2) . . . . ?
C30 C31 C32 C33 2.6(3) . . . . ?
C30 C31 C32 C32 -173.00(15) . . . 2_656 ?
C31 C32 C33 C34 -3.1(3) . . . . ?
C32 C32 C33 C34 172.52(19) 2_656 . . . ?
C32 C33 C34 C35 0.9(4) . . . . ?
C33 C34 C35 C30 1.8(4) . . . . ?
C31 C30 C35 C34 -2.2(3) . . . . ?
C28 C30 C35 C34 178.9(2) . . . . ?
C41 C36 C37 C38 -0.1(5) . . . . ?
C36 C37 C38 C39 -0.7(5) . . . . ?
C37 C38 C39 C40 1.1(4) . . . . ?
C38 C39 C40 C41 -0.7(4) . . . . ?
C37 C36 C41 C40 0.5(5) . . . . ?
C39 C40 C41 C36 -0.1(4) . . . . ?
